data_7021624
loop_
_publ_author_name
'Neto, Brenno A. D.'
'Viana, Barbara F. L.'
'Rodrigues, Thyago S.'
'Lalli, Priscila M.'
'Eberlin, Marcos N.'
'da Silva, Wender A.'
'de Oliveira, Heibbe C. B.'
'Gatto, Claudia C.'

_publ_section_title
;
 Condensed, solution and gas phase behaviour of mono- and dinuclear
 2,6-diacetylpyridine (dap) hydrazone copper complexes probed by X-ray,
 mass spectrometry and theoretical calculations.
;
_journal_issue 32
_journal_name_full 'Dalton transactions (Cambridge, England : 2003)'
_journal_page_first 11497
_journal_page_last 11506
_journal_paper_doi 10.1039/c3dt50594d
_journal_volume 42
_journal_year 2013
_chemical_formula_moiety 'C26 H28 Cu N8 O3'
_chemical_formula_sum 'C26 H28 Cu N8 O3'
_chemical_formula_weight 564.1
_space_group_IT_number 15
_symmetry_cell_setting monoclinic
_symmetry_space_group_name_Hall '-C 2yc'
_symmetry_space_group_name_H-M 'C 1 2/c 1'
_atom_sites_solution_hydrogens geom
_atom_sites_solution_primary direct
_atom_sites_solution_secondary difmap
_audit_conform_dict_location ftp://ftp.iucr.org/pub/cif_core.dic
_audit_conform_dict_name cif_core.dic
_audit_conform_dict_version 2.4
_audit_creation_date 2013-05-19T18:56:28-00:00
_audit_creation_method 'WinGX routine CIF_UPDATE'
_cell_angle_alpha 90
_cell_angle_beta 113.5360(10)
_cell_angle_gamma 90
_cell_formula_units_Z 8
_cell_length_a 20.9870(4)
_cell_length_b 18.8090(3)
_cell_length_c 15.3539(3)
_cell_measurement_reflns_used 139
_cell_measurement_temperature 293(2)
_cell_measurement_theta_max 24.6395
_cell_measurement_theta_min 3.0306
_cell_volume 5556.66(18)
_computing_cell_refinement 'APEX2 v2011.2-3 (Bruker AXS, 2009)'
_computing_data_collection 'SAINT V7.68A (Bruker AXS, 2009)'
_computing_data_reduction 'SAINT/SADABS (Bruker AXS, 2009)'
_computing_molecular_graphics 'Ortep-3 for Windows (Farrugia, 1997)'
_computing_publication_material 'Pov-Ray for windows Vesion 3.6.2., 2009'
_computing_structure_refinement 'SHELXL-97 (Sheldrick, 2008)'
_computing_structure_solution 'SHELXS-97 (Sheldrick, 2008)'
_diffrn_ambient_temperature 293(2)
_diffrn_measured_fraction_theta_full 0.989
_diffrn_measured_fraction_theta_max 0.989
_diffrn_measurement_device_type 'Bruker CCD Smart APEX II'
_diffrn_measurement_method 'phi and omega scans'
_diffrn_radiation_monochromator graphite
_diffrn_radiation_type MoK\a
_diffrn_radiation_wavelength 0.71073
_diffrn_reflns_av_R_equivalents 0.0352
_diffrn_reflns_av_unetI/netI 0.0257
_diffrn_reflns_limit_h_max 24
_diffrn_reflns_limit_h_min -23
_diffrn_reflns_limit_k_max 21
_diffrn_reflns_limit_k_min -22
_diffrn_reflns_limit_l_max 18
_diffrn_reflns_limit_l_min -18
_diffrn_reflns_number 40220
_diffrn_reflns_theta_full 25
_diffrn_reflns_theta_max 25
_diffrn_reflns_theta_min 1.51
_exptl_absorpt_coefficient_mu 0.828
_exptl_absorpt_correction_T_max 0.88
_exptl_absorpt_correction_T_min 0.79
_exptl_absorpt_correction_type multi-scan
_exptl_absorpt_process_details 'SADABS V2008/1 (BRUKER AXS)'
_exptl_crystal_colour red
_exptl_crystal_density_diffrn 1.349
_exptl_crystal_density_method 'not measured'
_exptl_crystal_description prism
_exptl_crystal_F_000 2344
_exptl_crystal_size_max 0.49
_exptl_crystal_size_mid 0.2
_exptl_crystal_size_min 0.16
_refine_diff_density_max 0.718
_refine_diff_density_min -0.561
_refine_diff_density_rms 0.072
_refine_ls_extinction_method none
_refine_ls_goodness_of_fit_ref 1.06
_refine_ls_hydrogen_treatment mixed
_refine_ls_matrix_type full
_refine_ls_number_parameters 343
_refine_ls_number_reflns 4851
_refine_ls_number_restraints 3
_refine_ls_restrained_S_all 1.063
_refine_ls_R_factor_all 0.0788
_refine_ls_R_factor_gt 0.0609
_refine_ls_shift/su_max 0
_refine_ls_shift/su_mean 0
_refine_ls_structure_factor_coef Fsqd
_refine_ls_weighting_details 'calc w=1/[\s^2^(Fo^2^)+(0.0833P)^2^+17.0239P] where P=(Fo^2^+2Fc^2^)/3'
_refine_ls_weighting_scheme calc
_refine_ls_wR_factor_gt 0.1587
_refine_ls_wR_factor_ref 0.1714
_reflns_number_gt 3827
_reflns_number_total 4851
_reflns_threshold_expression >2sigma(I)
_cod_data_source_file c3dt50594d.txt
_cod_data_source_block ccg_bf24_0m
_cod_original_sg_symbol_H-M C12/c1
_cod_database_code 7021624

loop_
_symmetry_equiv_pos_as_xyz
'x, y, z'
'-x, y, -z+1/2'
'x+1/2, y+1/2, z'
'-x+1/2, y+1/2, -z+1/2'
'-x, -y, -z'
'x, -y, z-1/2'
'-x+1/2, -y+1/2, -z'
'x+1/2, -y+1/2, z-1/2'

loop_
_atom_site_label
_atom_site_type_symbol
_atom_site_fract_x
_atom_site_fract_y
_atom_site_fract_z
_atom_site_U_iso_or_equiv
_atom_site_adp_type
_atom_site_occupancy
_atom_site_symmetry_multiplicity
_atom_site_calc_flag
_atom_site_refinement_flags
O1 O 0.57581(15) 0.13138(15) 0.4588(2) 0.0496(7) Uani 1 1 d .
N5 N 0.48728(19) 0.32480(17) 0.3773(3) 0.0490(8) Uani 1 1 d .
O2 O 0.42689(16) 0.22883(15) 0.3995(2) 0.0542(8) Uani 1 1 d .
N4 N 0.52819(17) 0.27332(17) 0.3612(2) 0.0431(8) Uani 1 1 d .
C8 C 0.4157(2) 0.2926(2) 0.1469(3) 0.0485(10) Uani 1 1 d .
C17 C 0.4363(2) 0.2954(2) 0.3964(3) 0.0456(9) Uani 1 1 d .
C9 C 0.3920(3) 0.3684(3) 0.1377(4) 0.0730(15) Uani 1 1 d .
H9B H 0.4263 0.3983 0.1294 0.11 Uiso 1 1 calc R
H9C H 0.386 0.3824 0.194 0.11 Uiso 1 1 calc R
H9A H 0.3487 0.3731 0.0836 0.11 Uiso 1 1 calc R
C18 C 0.3883(2) 0.3445(2) 0.4165(3) 0.0532(11) Uani 1 1 d .
C23 C 0.3364(3) 0.3139(3) 0.4390(5) 0.0799(16) Uani 1 1 d .
H23 H 0.3327 0.2646 0.4386 0.096 Uiso 1 1 calc R
C19 C 0.3910(3) 0.4194(3) 0.4140(4) 0.0669(13) Uani 1 1 d .
N7 N 0.4379(3) 0.4549(2) 0.3902(5) 0.111(2) Uani 1 1 d .
H7D H 0.4375 0.5006 0.3886 0.133 Uiso 1 1 calc R
H7E H 0.4681 0.4317 0.3767 0.133 Uiso 1 1 calc R
C20 C 0.3421(3) 0.4580(3) 0.4358(4) 0.0822(17) Uani 1 1 d .
H20 H 0.3432 0.5074 0.4334 0.099 Uiso 1 1 calc R
C22 C 0.2900(4) 0.3544(4) 0.4620(5) 0.095(2) Uani 1 1 d .
H22 H 0.2568 0.3324 0.4786 0.114 Uiso 1 1 calc R
C21 C 0.2938(4) 0.4273(4) 0.4600(4) 0.0876(18) Uani 1 1 d .
H21 H 0.263 0.4551 0.4752 0.105 Uiso 1 1 calc R
Cu1 Cu 0.49609(2) 0.17523(2) 0.35407(3) 0.0438(2) Uani 1 1 d .
N2 N 0.46977(17) 0.07744(18) 0.3343(2) 0.0416(7) Uani 1 1 d .
N1 N 0.40742(17) 0.17728(17) 0.2104(2) 0.0436(8) Uani 1 1 d D
C1 C 0.3735(2) 0.2348(2) 0.1617(3) 0.0492(10) Uani 1 1 d D
C2 C 0.3010(3) 0.2354(3) 0.1186(3) 0.0670(14) Uani 1 1 d D
H2 H 0.2774 0.2767 0.0904 0.08 Uiso 1 1 calc R
C3 C 0.2652(3) 0.1751(3) 0.1181(4) 0.0748(16) Uani 1 1 d D
H3 H 0.2169 0.1751 0.0886 0.09 Uiso 1 1 calc R
C4 C 0.2998(2) 0.1143(3) 0.1608(3) 0.0644(13) Uani 1 1 d D
H4 H 0.2759 0.072 0.157 0.077 Uiso 1 1 calc R
C5 C 0.3717(2) 0.1175(2) 0.2100(3) 0.0477(10) Uani 1 1 d D
C10 C 0.5705(2) 0.0631(2) 0.4545(3) 0.0433(9) Uani 1 1 d .
N3 N 0.51628(18) 0.02867(17) 0.3917(2) 0.0453(8) Uani 1 1 d .
C6 C 0.4127(2) 0.0573(2) 0.2664(3) 0.0465(10) Uani 1 1 d .
C11 C 0.6287(2) 0.0220(2) 0.5232(3) 0.0512(11) Uani 1 1 d .
C12 C 0.6289(2) -0.0522(3) 0.5344(3) 0.0562(11) Uani 1 1 d .
N6 N 0.5763(2) -0.0948(2) 0.4793(3) 0.0692(11) Uani 1 1 d .
H6A H 0.5405 -0.0767 0.4347 0.083 Uiso 1 1 calc R
H6B H 0.5787 -0.14 0.4889 0.083 Uiso 1 1 calc R
C16 C 0.6874(2) 0.0603(3) 0.5824(4) 0.0660(14) Uani 1 1 d .
H16 H 0.6884 0.1092 0.5741 0.079 Uiso 1 1 calc R
C7 C 0.3904(3) -0.0174(2) 0.2446(3) 0.0614(12) Uani 1 1 d .
H7A H 0.4236 -0.048 0.2905 0.092 Uiso 1 1 calc R
H7B H 0.3875 -0.0291 0.1823 0.092 Uiso 1 1 calc R
H7C H 0.3457 -0.0236 0.2468 0.092 Uiso 1 1 calc R
C13 C 0.6872(3) -0.0834(3) 0.6073(4) 0.0711(15) Uani 1 1 d .
H13 H 0.6875 -0.1323 0.6165 0.085 Uiso 1 1 calc R
C14 C 0.7424(3) -0.0447(4) 0.6640(4) 0.0851(19) Uani 1 1 d .
H14 H 0.7798 -0.0672 0.7112 0.102 Uiso 1 1 calc R
C15 C 0.7436(3) 0.0280(4) 0.6522(4) 0.0851(19) Uani 1 1 d .
H15 H 0.7816 0.0548 0.6908 0.102 Uiso 1 1 calc R
C31 C 0.4428(11) 0.7935(5) 0.3403(9) 0.254(9) Uani 1 1 d .
H31A H 0.4815 0.7869 0.4 0.381 Uiso 1 1 calc R
H31B H 0.4187 0.8365 0.3422 0.381 Uiso 1 1 calc R
H31C H 0.4592 0.7967 0.2904 0.381 Uiso 1 1 calc R
O3 O 0.3836(3) 0.6180(3) 0.3549(4) 0.1248(19) Uani 1 1 d .
N8 N 0.3938(6) 0.7312(6) 0.3217(7) 0.172(4) Uani 1 1 d .
C30 C 0.4223(7) 0.6550(10) 0.3695(8) 0.274(12) Uani 1 1 d .
H30 H 0.4689 0.6456 0.4063 0.329 Uiso 1 1 calc R
C32 C 0.3405(14) 0.7487(15) 0.2398(16) 0.418(19) Uani 1 1 d .
H32A H 0.3397 0.7994 0.2314 0.626 Uiso 1 1 calc R
H32B H 0.2976 0.7335 0.2422 0.626 Uiso 1 1 calc R
H32C H 0.3464 0.7259 0.1877 0.626 Uiso 1 1 calc R

loop_
_atom_site_aniso_label
_atom_site_aniso_U_11
_atom_site_aniso_U_22
_atom_site_aniso_U_33
_atom_site_aniso_U_23
_atom_site_aniso_U_13
_atom_site_aniso_U_12
O1 0.0548(17) 0.0451(17) 0.0453(16) 0.0014(12) 0.0163(14) -0.0039(13)
N5 0.054(2) 0.0404(19) 0.052(2) -0.0054(15) 0.0212(18) -0.0009(15)
O2 0.0649(19) 0.0423(16) 0.070(2) -0.0028(14) 0.0429(17) 0.0009(14)
N4 0.0467(19) 0.0422(18) 0.0419(19) -0.0006(14) 0.0192(15) -0.0023(15)
C8 0.051(2) 0.050(2) 0.043(2) 0.0021(19) 0.018(2) 0.009(2)
C17 0.053(2) 0.041(2) 0.043(2) -0.0035(17) 0.0187(19) 0.0018(18)
C9 0.072(3) 0.059(3) 0.087(4) 0.010(3) 0.031(3) 0.024(3)
C18 0.058(3) 0.055(3) 0.045(2) -0.003(2) 0.019(2) 0.010(2)
C23 0.085(4) 0.064(3) 0.110(5) -0.003(3) 0.059(4) 0.010(3)
C19 0.086(4) 0.054(3) 0.066(3) -0.004(2) 0.035(3) 0.010(3)
N7 0.143(5) 0.046(3) 0.185(6) -0.009(3) 0.108(5) 0.003(3)
C20 0.109(5) 0.059(3) 0.085(4) -0.002(3) 0.045(4) 0.030(3)
C22 0.096(5) 0.094(5) 0.122(6) -0.007(4) 0.074(4) 0.012(4)
C21 0.101(5) 0.087(4) 0.090(4) 0.003(3) 0.055(4) 0.033(4)
Cu1 0.0444(3) 0.0401(3) 0.0480(3) 0.0015(2) 0.0195(2) 0.0000(2)
N2 0.0431(18) 0.0466(19) 0.0396(18) 0.0022(15) 0.0211(15) -0.0025(15)
N1 0.0382(17) 0.0477(19) 0.0451(19) -0.0026(15) 0.0168(15) 0.0012(15)
C1 0.043(2) 0.064(3) 0.042(2) -0.001(2) 0.0178(19) 0.008(2)
C2 0.051(3) 0.091(4) 0.056(3) 0.014(3) 0.018(2) 0.016(3)
C3 0.040(3) 0.112(5) 0.063(3) 0.017(3) 0.011(2) -0.003(3)
C4 0.050(3) 0.085(4) 0.053(3) 0.006(3) 0.015(2) -0.021(3)
C5 0.044(2) 0.061(3) 0.042(2) -0.0057(19) 0.0205(19) -0.0096(19)
C10 0.048(2) 0.047(2) 0.045(2) 0.0068(18) 0.028(2) 0.0027(18)
N3 0.050(2) 0.0408(18) 0.051(2) 0.0028(16) 0.0264(17) 0.0000(16)
C6 0.048(2) 0.053(2) 0.045(2) -0.0026(19) 0.025(2) -0.0083(19)
C11 0.050(2) 0.063(3) 0.049(2) 0.017(2) 0.028(2) 0.006(2)
C12 0.062(3) 0.056(3) 0.063(3) 0.015(2) 0.038(2) 0.011(2)
N6 0.088(3) 0.048(2) 0.074(3) 0.011(2) 0.035(2) 0.008(2)
C16 0.048(3) 0.079(3) 0.070(3) 0.026(3) 0.022(2) -0.005(2)
C7 0.067(3) 0.059(3) 0.059(3) -0.006(2) 0.027(2) -0.017(2)
C13 0.072(4) 0.079(3) 0.076(4) 0.034(3) 0.045(3) 0.027(3)
C14 0.057(3) 0.121(5) 0.087(4) 0.050(4) 0.039(3) 0.024(3)
C15 0.045(3) 0.126(5) 0.080(4) 0.037(4) 0.020(3) -0.008(3)
C31 0.50(3) 0.063(5) 0.205(13) -0.026(7) 0.150(16) -0.086(11)
O3 0.102(4) 0.092(3) 0.165(5) 0.018(3) 0.037(4) -0.024(3)
N8 0.196(10) 0.176(9) 0.142(8) -0.046(7) 0.066(7) -0.049(7)
C30 0.188(12) 0.42(2) 0.118(8) 0.114(11) -0.045(8) -0.208(16)
C32 0.39(3) 0.46(4) 0.24(2) 0.16(2) -0.04(2) 0.18(3)

loop_
_atom_type_symbol
_atom_type_description
_atom_type_scat_dispersion_real
_atom_type_scat_dispersion_imag
_atom_type_scat_source
C C 0.0033 0.0016 'International Tables Vol C Tables 4.2.6.8 and 6.1.1.4'
H H 0 0 'International Tables Vol C Tables 4.2.6.8 and 6.1.1.4'
N N 0.0061 0.0033 'International Tables Vol C Tables 4.2.6.8 and 6.1.1.4'
O O 0.0106 0.006 'International Tables Vol C Tables 4.2.6.8 and 6.1.1.4'
Cu Cu 0.3201 1.2651 'International Tables Vol C Tables 4.2.6.8 and 6.1.1.4'

loop_
_geom_angle_atom_site_label_1
_geom_angle_atom_site_label_2
_geom_angle_atom_site_label_3
_geom_angle
_geom_angle_site_symmetry_1
C10 O1 Cu1 110.3(3) .
C17 N5 N4 111.0(3) .
C17 O2 Cu1 108.8(2) .
C8 N4 N5 118.6(3) 2_655
C8 N4 Cu1 124.8(3) 2_655
N5 N4 Cu1 116.6(3) .
N4 C8 C1 115.9(4) 2_655
N4 C8 C9 122.8(4) 2_655
C1 C8 C9 121.2(4) .
O2 C17 N5 124.5(4) .
O2 C17 C18 118.4(4) .
N5 C17 C18 117.1(4) .
C8 C9 H9B 109.5 .
C8 C9 H9C 109.5 .
H9B C9 H9C 109.5 .
C8 C9 H9A 109.5 .
H9B C9 H9A 109.5 .
H9C C9 H9A 109.5 .
C23 C18 C19 117.6(4) .
C23 C18 C17 117.2(4) .
C19 C18 C17 125.2(4) .
C22 C23 C18 122.3(5) .
C22 C23 H23 118.9 .
C18 C23 H23 118.9 .
N7 C19 C20 119.3(5) .
N7 C19 C18 122.8(5) .
C20 C19 C18 117.9(5) .
C19 N7 H7D 120 .
C19 N7 H7E 120 .
H7D N7 H7E 120 .
C21 C20 C19 123.3(5) .
C21 C20 H20 118.3 .
C19 C20 H20 118.3 .
C21 C22 C23 119.3(6) .
C21 C22 H22 120.3 .
C23 C22 H22 120.3 .
C20 C21 C22 119.5(5) .
C20 C21 H21 120.3 .
C22 C21 H21 120.3 .
N2 Cu1 N4 172.15(13) .
N2 Cu1 O1 79.91(13) .
N4 Cu1 O1 100.81(13) .
N2 Cu1 O2 108.69(12) .
N4 Cu1 O2 78.29(12) .
O1 Cu1 O2 113.72(12) .
N2 Cu1 N1 77.69(13) .
N4 Cu1 N1 99.83(13) .
O1 Cu1 N1 154.77(12) .
O2 Cu1 N1 84.62(12) .
C6 N2 N3 121.0(4) .
C6 N2 Cu1 121.8(3) .
N3 N2 Cu1 117.1(3) .
C1 N1 C5 119.8(4) .
C1 N1 Cu1 127.3(3) .
C5 N1 Cu1 103.4(3) .
N1 C1 C2 120.3(4) .
N1 C1 C8 117.4(4) .
C2 C1 C8 121.9(4) .
C3 C2 C1 119.4(5) .
C3 C2 H2 120.3 .
C1 C2 H2 120.3 .
C2 C3 C4 120.5(5) .
C2 C3 H3 119.8 .
C4 C3 H3 119.8 .
C3 C4 C5 118.3(5) .
C3 C4 H4 120.9 .
C5 C4 H4 120.9 .
N1 C5 C4 121.3(4) .
N1 C5 C6 116.4(4) .
C4 C5 C6 122.4(4) .
O1 C10 N3 123.6(4) .
O1 C10 C11 117.2(4) .
N3 C10 C11 119.2(4) .
C10 N3 N2 108.9(3) .
N2 C6 C7 124.8(4) .
N2 C6 C5 112.5(4) .
C7 C6 C5 122.7(4) .
C16 C11 C12 118.2(4) .
C16 C11 C10 117.2(4) .
C12 C11 C10 124.7(4) .
N6 C12 C11 123.4(4) .
N6 C12 C13 118.8(5) .
C11 C12 C13 117.9(5) .
C12 N6 H6A 120 .
C12 N6 H6B 120 .
H6A N6 H6B 120 .
C15 C16 C11 122.4(5) .
C15 C16 H16 118.8 .
C11 C16 H16 118.8 .
C6 C7 H7A 109.5 .
C6 C7 H7B 109.5 .
H7A C7 H7B 109.5 .
C6 C7 H7C 109.5 .
H7A C7 H7C 109.5 .
H7B C7 H7C 109.5 .
C14 C13 C12 122.4(5) .
C14 C13 H13 118.8 .
C12 C13 H13 118.8 .
C13 C14 C15 120.2(5) .
C13 C14 H14 119.9 .
C15 C14 H14 119.9 .
C16 C15 C14 118.9(6) .
C16 C15 H15 120.5 .
C14 C15 H15 120.5 .
N8 C31 H31A 109.5 .
N8 C31 H31B 109.5 .
H31A C31 H31B 109.5 .
N8 C31 H31C 109.5 .
H31A C31 H31C 109.5 .
H31B C31 H31C 109.5 .
C32 N8 C31 103.6(16) .
C32 N8 C30 131.4(15) .
C31 N8 C30 120.2(11) .
O3 C30 N8 112.7(13) .
O3 C30 H30 123.7 .
N8 C30 H30 123.7 .
N8 C32 H32A 109.5 .
N8 C32 H32B 109.5 .
H32A C32 H32B 109.5 .
N8 C32 H32C 109.5 .
H32A C32 H32C 109.5 .
H32B C32 H32C 109.5 .

loop_
_geom_bond_atom_site_label_1
_geom_bond_atom_site_label_2
_geom_bond_distance
_geom_bond_site_symmetry_2
O1 C10 1.288(5) .
O1 Cu1 1.979(3) .
N5 C17 1.337(6) .
N5 N4 1.380(5) .
O2 C17 1.271(5) .
O2 Cu1 2.102(3) .
N4 C8 1.284(5) 2_655
N4 Cu1 1.952(3) .
C8 N4 1.284(5) 2_655
C8 C1 1.477(6) .
C8 C9 1.498(6) .
C17 C18 1.488(6) .
C9 H9B 0.96 .
C9 H9C 0.96 .
C9 H9A 0.96 .
C18 C23 1.391(7) .
C18 C19 1.411(7) .
C23 C22 1.387(8) .
C23 H23 0.93 .
C19 N7 1.353(7) .
C19 C20 1.404(7) .
N7 H7D 0.86 .
N7 H7E 0.86 .
C20 C21 1.341(9) .
C20 H20 0.93 .
C22 C21 1.375(9) .
C22 H22 0.93 .
C21 H21 0.93 .
Cu1 N2 1.910(3) .
Cu1 N1 2.247(3) .
N2 C6 1.292(5) .
N2 N3 1.372(5) .
N1 C1 1.346(5) .
N1 C5 1.349(5) .
C1 C2 1.397(6) .
C2 C3 1.358(8) .
C2 H2 0.93 .
C3 C4 1.374(7) .
C3 H3 0.93 .
C4 C5 1.392(6) .
C4 H4 0.93 .
C5 C6 1.477(6) .
C10 N3 1.330(5) .
C10 C11 1.475(6) .
C6 C7 1.475(6) .
C11 C16 1.402(7) .
C11 C12 1.407(6) .
C12 N6 1.353(6) .
C12 C13 1.414(7) .
N6 H6A 0.86 .
N6 H6B 0.86 .
C16 C15 1.377(7) .
C16 H16 0.93 .
C7 H7A 0.96 .
C7 H7B 0.96 .
C7 H7C 0.96 .
C13 C14 1.351(9) .
C13 H13 0.93 .
C14 C15 1.383(9) .
C14 H14 0.93 .
C15 H15 0.93 .
C31 N8 1.510(14) .
C31 H31A 0.96 .
C31 H31B 0.96 .
C31 H31C 0.96 .
O3 C30 1.024(10) .
N8 C32 1.347(17) .
N8 C30 1.614(19) .
C30 H30 0.93 .
C32 H32A 0.96 .
C32 H32B 0.96 .
C32 H32C 0.96 .

loop_
_geom_hbond_atom_site_label_D
_geom_hbond_atom_site_label_H
_geom_hbond_atom_site_label_A
_geom_hbond_distance_DH
_geom_hbond_distance_HA
_geom_hbond_distance_DA
_geom_hbond_angle_DHA
_geom_hbond_site_symmetry_A
N7 H7D O3 0.86 2.44 3.243(7) 155.4 .
N7 H7E N5 0.86 2.05 2.695(6) 131.2 .
N6 H6B O2 0.86 2.43 3.150(5) 141.6 5_656
N6 H6A N3 0.86 2.09 2.727(5) 130.7 .

loop_
_geom_torsion_atom_site_label_1
_geom_torsion_atom_site_label_2
_geom_torsion_atom_site_label_3
_geom_torsion_atom_site_label_4
_geom_torsion
_geom_torsion_site_symmetry_1
_geom_torsion_site_symmetry_4
C17 N5 N4 C8 -171.7(4) . 2_655
C17 N5 N4 Cu1 7.5(4) . .
Cu1 O2 C17 N5 -6.6(5) . .
Cu1 O2 C17 C18 174.1(3) . .
N4 N5 C17 O2 0.0(6) . .
N4 N5 C17 C18 179.3(3) . .
O2 C17 C18 C23 1.0(6) . .
N5 C17 C18 C23 -178.3(4) . .
O2 C17 C18 C19 -178.6(4) . .
N5 C17 C18 C19 2.0(7) . .
C19 C18 C23 C22 -2.4(9) . .
C17 C18 C23 C22 177.9(6) . .
C23 C18 C19 N7 -178.0(6) . .
C17 C18 C19 N7 1.7(8) . .
C23 C18 C19 C20 1.0(8) . .
C17 C18 C19 C20 -179.3(5) . .
N7 C19 C20 C21 179.9(6) . .
C18 C19 C20 C21 0.9(9) . .
C18 C23 C22 C21 1.9(11) . .
C19 C20 C21 C22 -1.4(10) . .
C23 C22 C21 C20 0.0(11) . .
C8 N4 Cu1 N2 -36.0(12) 2_655 .
N5 N4 Cu1 N2 144.9(9) . .
C8 N4 Cu1 O1 58.5(3) 2_655 .
N5 N4 Cu1 O1 -120.6(3) . .
C8 N4 Cu1 O2 170.8(4) 2_655 .
N5 N4 Cu1 O2 -8.4(3) . .
C8 N4 Cu1 N1 -106.9(3) 2_655 .
N5 N4 Cu1 N1 74.0(3) . .
C10 O1 Cu1 N2 4.3(2) . .
C10 O1 Cu1 N4 -167.8(2) . .
C10 O1 Cu1 O2 110.4(2) . .
C10 O1 Cu1 N1 -23.4(4) . .
C17 O2 Cu1 N2 -168.5(3) . .
C17 O2 Cu1 N4 7.7(3) . .
C17 O2 Cu1 O1 104.5(3) . .
C17 O2 Cu1 N1 -93.5(3) . .
N4 Cu1 N2 C6 -84.3(11) . .
O1 Cu1 N2 C6 179.8(3) . .
O2 Cu1 N2 C6 68.0(3) . .
N1 Cu1 N2 C6 -11.9(3) . .
N4 Cu1 N2 N3 91.7(10) . .
O1 Cu1 N2 N3 -4.2(2) . .
O2 Cu1 N2 N3 -116.0(2) . .
N1 Cu1 N2 N3 164.1(3) . .
N2 Cu1 N1 C1 167.9(3) . .
N4 Cu1 N1 C1 -19.7(3) . .
O1 Cu1 N1 C1 -164.2(3) . .
O2 Cu1 N1 C1 57.4(3) . .
N2 Cu1 N1 C5 22.5(2) . .
N4 Cu1 N1 C5 -165.1(3) . .
O1 Cu1 N1 C5 50.4(4) . .
O2 Cu1 N1 C5 -88.0(3) . .
C5 N1 C1 C2 6.4(6) . .
Cu1 N1 C1 C2 -134.2(4) . .
C5 N1 C1 C8 -166.8(4) . .
Cu1 N1 C1 C8 52.7(5) . .
N4 C8 C1 N1 32.1(5) 2_655 .
C9 C8 C1 N1 -150.5(4) . .
N4 C8 C1 C2 -140.9(4) 2_655 .
C9 C8 C1 C2 36.4(6) . .
N1 C1 C2 C3 -6.5(7) . .
C8 C1 C2 C3 166.4(5) . .
C1 C2 C3 C4 0.9(8) . .
C2 C3 C4 C5 4.4(8) . .
C1 N1 C5 C4 -0.8(6) . .
Cu1 N1 C5 C4 147.9(4) . .
C1 N1 C5 C6 -179.1(4) . .
Cu1 N1 C5 C6 -30.4(4) . .
C3 C4 C5 N1 -4.6(7) . .
C3 C4 C5 C6 173.6(4) . .
Cu1 O1 C10 N3 -4.2(4) . .
Cu1 O1 C10 C11 175.4(3) . .
O1 C10 N3 N2 0.9(5) . .
C11 C10 N3 N2 -178.7(3) . .
C6 N2 N3 C10 179.2(3) . .
Cu1 N2 N3 C10 3.2(4) . .
N3 N2 C6 C7 1.6(6) . .
Cu1 N2 C6 C7 177.4(3) . .
N3 N2 C6 C5 -177.0(3) . .
Cu1 N2 C6 C5 -1.1(5) . .
N1 C5 C6 N2 24.5(5) . .
C4 C5 C6 N2 -153.8(4) . .
N1 C5 C6 C7 -154.2(4) . .
C4 C5 C6 C7 27.6(6) . .
O1 C10 C11 C16 -5.1(5) . .
N3 C10 C11 C16 174.5(4) . .
O1 C10 C11 C12 173.8(4) . .
N3 C10 C11 C12 -6.7(6) . .
C16 C11 C12 N6 -177.6(4) . .
C10 C11 C12 N6 3.5(7) . .
C16 C11 C12 C13 2.4(6) . .
C10 C11 C12 C13 -176.4(4) . .
C12 C11 C16 C15 -2.0(7) . .
C10 C11 C16 C15 176.9(5) . .
N6 C12 C13 C14 178.5(5) . .
C11 C12 C13 C14 -1.5(7) . .
C12 C13 C14 C15 0.0(8) . .
C11 C16 C15 C14 0.6(8) . .
C13 C14 C15 C16 0.4(9) . .
C32 N8 C30 O3 -33(3) . .
C31 N8 C30 O3 176.3(13) . .
